data_4333056
loop_
_publ_author_name
'Alvarez, Celedonio M.'
'Alvarez, M. Angeles'
'Alonso, Mar\'ia'
'Garc\'ia, M. Esther'
'Rueda, M. Teresa'
'Ruiz, Miguel A.'
'Herson, Patrick'

_publ_section_title
;
 Trapping of Hemiquinone Radicals at Mo and P Sites by Phosphide-Bridged
 Dimolybdenum Species:&#x00A0; Chemistry of Complexes
 [Mo2(\h5-C5H5)2(OC6H4OH)(\m-PR2)(CO)4] and
 [Mo2(\h5-C5H5)2{\m-PR(OC6H4OH)}(CO)4]-(R = Cy, Ph)
;
_journal_issue 23
_journal_name_full 'Inorganic Chemistry'
_journal_page_first 9593
_journal_page_last 9606
_journal_paper_doi 10.1021/ic061344e
_journal_volume 45
_journal_year 2006
_chemical_compound_source 'synthesis as described'
_chemical_formula_moiety 'C24 H31 Mo2 O6 P1'
_chemical_formula_sum 'C24 H31 Mo2 O6 P'
_chemical_formula_weight 638.34
_chemical_name_systematic
;
 ?
;
_space_group_IT_number 14
_symmetry_cell_setting monoclinic
_symmetry_Int_Tables_number 14
_symmetry_space_group_name_Hall '-P 2yn'
_symmetry_space_group_name_H-M 'P 1 21/n 1'
_atom_sites_solution_hydrogens geom
_atom_sites_solution_primary direct
_atom_sites_solution_secondary difmap
_audit_conform_dict_location ftp://ftp.iucr.org/pub/cif_core.dic
_audit_conform_dict_name cif_core.dic
_audit_conform_dict_version 2.2
_audit_creation_date 2006-03-10T10:02:11-00:00
_audit_creation_method 'WinGX routine CIF_UPDATE'
_cell_angle_alpha 90
_cell_angle_beta 90.517(3)
_cell_angle_gamma 90
_cell_formula_units_Z 4
_cell_length_a 15.252(3)
_cell_length_b 8.8714(15)
_cell_length_c 18.616(3)
_cell_measurement_reflns_used 1435
_cell_measurement_temperature 200
_cell_measurement_theta_max 26.33
_cell_measurement_theta_min 2.655
_cell_measurement_wavelength 0.71073
_cell_volume 2518.8(8)
_computing_cell_refinement 'Brucker Smart'
_computing_data_collection 'Brucker Smart'
_computing_data_reduction 'Brucker Smart'
_computing_molecular_graphics 'Ortep-3 for Windows (Farrugia, 1997)'
_computing_publication_material 'WinGX publication routines (Farrugia, 1999)'
_computing_structure_refinement 'SHELXL-97 (Sheldrick, 1997)'
_computing_structure_solution 'DIRDIF (1999)'
_diffrn_ambient_temperature 200(2)
_diffrn_measured_fraction_theta_full 0.994
_diffrn_measured_fraction_theta_max 0.994
_diffrn_measurement_device_type 'Smart-CCD-1000 BRUKER'
_diffrn_measurement_method 'omega scans'
_diffrn_radiation_monochromator graphite
_diffrn_radiation_probe x-ray
_diffrn_radiation_source 'fine-focus sealed tube'
_diffrn_radiation_type MoK\a
_diffrn_radiation_wavelength 0.71073
_diffrn_reflns_av_R_equivalents 0.0460
_diffrn_reflns_av_unetI/netI 0.041
_diffrn_reflns_limit_h_max 19
_diffrn_reflns_limit_h_min -19
_diffrn_reflns_limit_k_max 11
_diffrn_reflns_limit_k_min 0
_diffrn_reflns_limit_l_max 23
_diffrn_reflns_limit_l_min 0
_diffrn_reflns_number 21567
_diffrn_reflns_theta_full 26.44
_diffrn_reflns_theta_max 26.44
_diffrn_reflns_theta_min 1.72
_exptl_absorpt_coefficient_mu 1.096
_exptl_absorpt_correction_T_max 0.877
_exptl_absorpt_correction_T_min 0.817
_exptl_absorpt_correction_type multi-scan
_exptl_absorpt_process_details 'BRUKER Sadabs'
_exptl_crystal_colour orange
_exptl_crystal_density_diffrn 1.683
_exptl_crystal_density_method 'not measured'
_exptl_crystal_description prism
_exptl_crystal_F_000 1288
_exptl_crystal_size_max 0.18
_exptl_crystal_size_mid 0.14
_exptl_crystal_size_min 0.12
_refine_diff_density_max 0.567
_refine_diff_density_min -0.456
_refine_diff_density_rms 0.097
_refine_ls_extinction_method none
_refine_ls_goodness_of_fit_ref 1.088
_refine_ls_hydrogen_treatment mixed
_refine_ls_matrix_type full
_refine_ls_number_parameters 298
_refine_ls_number_reflns 5146
_refine_ls_number_restraints 0
_refine_ls_restrained_S_all 1.088
_refine_ls_R_factor_all 0.0549
_refine_ls_R_factor_gt 0.035
_refine_ls_shift/su_max 0.001
_refine_ls_shift/su_mean 0
_refine_ls_structure_factor_coef Fsqd
_refine_ls_weighting_details 'calc w=1/[\s^2^(Fo^2^)+(0.0345P)^2^+0.9836P] where P=(Fo^2^+2Fc^2^)/3'
_refine_ls_weighting_scheme calc
_refine_ls_wR_factor_gt 0.0757
_refine_ls_wR_factor_ref 0.0814
_reflns_number_gt 3765
_reflns_number_total 5503
_reflns_threshold_expression >2sigma(I)
_cod_data_source_file ic061344esup2.cif
_cod_data_source_block compound8a
_cod_depositor_comments
;
The following automatic conversions were performed:
'_diffrn_radiation_monochromador' tag replaced with
'_diffrn_radiation_monochromator'.

Automatic conversion script
Id: cif_correct_tags 1440 2010-10-19 06:21:57Z saulius 
;
_cod_original_formula_sum 'C24 H31 Mo2 O6 P1'
_cod_database_code 4333056

loop_
_symmetry_equiv_pos_as_xyz
'x, y, z'
'-x+1/2, y+1/2, -z+1/2'
'-x, -y, -z'
'x-1/2, -y-1/2, z-1/2'

loop_
_atom_site_label
_atom_site_type_symbol
_atom_site_fract_x
_atom_site_fract_y
_atom_site_fract_z
_atom_site_U_iso_or_equiv
_atom_site_adp_type
_atom_site_occupancy
_atom_site_symmetry_multiplicity
_atom_site_calc_flag
_atom_site_refinement_flags
_atom_site_disorder_assembly
_atom_site_disorder_group
Mo1 Mo 0.03932(2) 0.12140(3) 0.211218(16) 0.02569(9) Uani 1 1 d . . .
Mo2 Mo -0.109369(19) -0.14274(3) 0.221727(16) 0.02593(9) Uani 1 1 d . . .
P1 P 0.04453(6) -0.14899(10) 0.19482(5) 0.0243(2) Uani 1 1 d . . .
O1 O 0.0657(2) 0.1216(3) 0.04674(15) 0.0525(8) Uani 1 1 d . . .
O2 O -0.11594(19) 0.3195(3) 0.15314(16) 0.0504(8) Uani 1 1 d . . .
O3 O -0.1436(2) -0.0680(4) 0.38236(15) 0.0603(9) Uani 1 1 d . . .
O4 O -0.05237(19) -0.4329(3) 0.30208(18) 0.0593(9) Uani 1 1 d . . .
O5 O 0.11106(16) -0.2394(3) 0.24863(12) 0.0318(6) Uani 1 1 d . . .
C1 C 0.0561(2) 0.1175(4) 0.1082(2) 0.0332(9) Uani 1 1 d . . .
C2 C -0.0602(3) 0.2448(4) 0.1756(2) 0.0357(9) Uani 1 1 d . . .
C3 C -0.1305(2) -0.0927(4) 0.3224(2) 0.0360(9) Uani 1 1 d . . .
C4 C -0.0721(3) -0.3252(5) 0.2713(2) 0.0392(10) Uani 1 1 d . . .
C5 C 0.1694(3) 0.2545(5) 0.2314(2) 0.0467(11) Uani 1 1 d . . .
H5 H 0.2021 0.292 0.1934 0.056 Uiso 1 1 calc R . .
C6 C 0.1037(3) 0.3303(4) 0.2666(2) 0.0406(10) Uani 1 1 d . . .
H6 H 0.0844 0.4272 0.2558 0.049 Uiso 1 1 calc R . .
C7 C 0.0709(3) 0.2396(6) 0.3205(2) 0.0588(14) Uani 1 1 d . . .
H7 H 0.0263 0.2634 0.3523 0.071 Uiso 1 1 calc R . .
C8 C 0.1196(4) 0.1010(5) 0.3172(3) 0.0699(18) Uani 1 1 d . . .
H8 H 0.1127 0.0178 0.3471 0.084 Uiso 1 1 calc R . .
C9 C 0.1786(3) 0.1139(5) 0.2619(3) 0.0596(14) Uani 1 1 d . . .
H9 H 0.218 0.04 0.2475 0.072 Uiso 1 1 calc R . .
C10 C -0.1638(3) -0.0676(5) 0.1086(2) 0.0476(11) Uani 1 1 d . . .
H10 H -0.1329 0.0007 0.0807 0.057 Uiso 1 1 calc R . .
C11 C -0.2252(3) -0.0317(6) 0.1584(3) 0.0618(15) Uani 1 1 d . . .
H11 H -0.2436 0.0652 0.1698 0.074 Uiso 1 1 calc R . .
C12 C -0.2560(3) -0.1642(10) 0.1894(3) 0.089(2) Uani 1 1 d . . .
H12 H -0.2982 -0.1726 0.2249 0.107 Uiso 1 1 calc R . .
C13 C -0.2104(4) -0.2825(6) 0.1562(3) 0.0734(18) Uani 1 1 d . . .
H13 H -0.2167 -0.3847 0.1659 0.088 Uiso 1 1 calc R . .
C14 C -0.1552(3) -0.2200(6) 0.1068(2) 0.0526(12) Uani 1 1 d . . .
H14 H -0.1178 -0.2733 0.0769 0.063 Uiso 1 1 calc R . .
C15 C 0.0851(2) -0.2321(4) 0.11082(17) 0.0235(7) Uani 1 1 d . . .
H15 H 0.0514 -0.188 0.0709 0.028 Uiso 1 1 calc R . .
C16 C 0.0714(3) -0.4030(4) 0.1087(2) 0.0355(9) Uani 1 1 d . . .
H16A H 0.0094 -0.4254 0.1128 0.043 Uiso 1 1 calc R . .
H16B H 0.1016 -0.4489 0.1493 0.043 Uiso 1 1 calc R . .
C17 C 0.1065(3) -0.4704(4) 0.0385(2) 0.0409(10) Uani 1 1 d . . .
H17A H 0.0986 -0.5789 0.039 0.049 Uiso 1 1 calc R . .
H17B H 0.0734 -0.4301 -0.0019 0.049 Uiso 1 1 calc R . .
C18 C 0.2024(3) -0.4342(4) 0.0294(2) 0.0413(10) Uani 1 1 d . . .
H18A H 0.2225 -0.4747 -0.016 0.05 Uiso 1 1 calc R . .
H18B H 0.2361 -0.4817 0.0676 0.05 Uiso 1 1 calc R . .
C19 C 0.2181(3) -0.2661(4) 0.0310(2) 0.0385(10) Uani 1 1 d . . .
H19A H 0.1901 -0.2202 -0.0106 0.046 Uiso 1 1 calc R . .
H19B H 0.2805 -0.2466 0.0282 0.046 Uiso 1 1 calc R . .
C20 C 0.1821(2) -0.1940(4) 0.09937(19) 0.0303(8) Uani 1 1 d . . .
H20A H 0.1888 -0.0855 0.0964 0.036 Uiso 1 1 calc R . .
H20B H 0.2161 -0.2291 0.1404 0.036 Uiso 1 1 calc R . .
O90 O 0.1098(2) 0.7615(4) 0.39526(15) 0.0639(10) Uani 1 1 d . . .
C82 C 0.1741(6) 0.6550(9) 0.4187(5) 0.049(2) Uiso 0.6 1 d P A 1
H82A H 0.2276 0.7051 0.434 0.059 Uiso 0.6 1 calc PR A 1
H82B H 0.1877 0.5838 0.3808 0.059 Uiso 0.6 1 calc PR A 1
C83 C 0.0729(9) 0.6930(15) 0.5109(7) 0.101(5) Uiso 0.6 1 d P A 1
H83A H 0.0959 0.7286 0.5566 0.121 Uiso 0.6 1 calc PR A 1
H83B H 0.0145 0.6531 0.5185 0.121 Uiso 0.6 1 calc PR A 1
C84 C 0.0695(6) 0.8216(10) 0.4571(5) 0.062(2) Uiso 0.6 1 d P A 1
H84A H 0.0094 0.8508 0.4469 0.074 Uiso 0.6 1 calc PR A 1
H84B H 0.1014 0.9086 0.475 0.074 Uiso 0.6 1 calc PR A 1
C85 C 0.1299(7) 0.5761(11) 0.4819(5) 0.070(3) Uiso 0.6 1 d P A 1
H85A H 0.0961 0.4896 0.4658 0.085 Uiso 0.6 1 calc PR A 1
H85B H 0.1728 0.5434 0.5174 0.085 Uiso 0.6 1 calc PR A 1
C92 C 0.1429(10) 0.6127(16) 0.4109(7) 0.059(4) Uiso 0.4 1 d P A 2
H92A H 0.0976 0.5368 0.4049 0.071 Uiso 0.4 1 calc PR A 2
H92B H 0.1922 0.5876 0.3806 0.071 Uiso 0.4 1 calc PR A 2
C95 C 0.1693(11) 0.6264(18) 0.4843(9) 0.081(5) Uiso 0.4 1 d P A 2
H95A H 0.1723 0.5277 0.5066 0.097 Uiso 0.4 1 calc PR A 2
H95B H 0.2268 0.6729 0.4877 0.097 Uiso 0.4 1 calc PR A 2
C94 C 0.0383(10) 0.7604(18) 0.4524(8) 0.071(4) Uiso 0.4 1 d P A 2
H94A H -0.006 0.6838 0.4438 0.085 Uiso 0.4 1 calc PR A 2
H94B H 0.011 0.8581 0.4589 0.085 Uiso 0.4 1 calc PR A 2
C93 C 0.1077(9) 0.7152(15) 0.5188(7) 0.050(3) Uiso 0.4 1 d P A 2
H93A H 0.1345 0.8045 0.5395 0.06 Uiso 0.4 1 calc PR A 2
H93B H 0.0783 0.6593 0.5563 0.06 Uiso 0.4 1 calc PR A 2
H2 H 0.1023 -0.2322 0.2932 0.04 Uiso 1 1 d . . .
H1 H -0.065(3) 0.044(5) 0.248(2) 0.067(13) Uiso 1 1 d . . .

loop_
_atom_site_aniso_label
_atom_site_aniso_U_11
_atom_site_aniso_U_22
_atom_site_aniso_U_33
_atom_site_aniso_U_23
_atom_site_aniso_U_13
_atom_site_aniso_U_12
Mo1 0.02775(18) 0.02449(17) 0.02482(17) -0.00222(13) -0.00048(12) -0.00070(13)
Mo2 0.02299(17) 0.02873(18) 0.02613(18) -0.00008(13) 0.00453(12) 0.00081(13)
P1 0.0242(5) 0.0255(5) 0.0231(5) -0.0002(4) 0.0017(4) 0.0007(4)
O1 0.082(2) 0.0439(17) 0.0318(17) 0.0036(13) 0.0150(15) -0.0003(16)
O2 0.0433(18) 0.0484(18) 0.059(2) 0.0090(15) -0.0056(15) 0.0112(15)
O3 0.067(2) 0.083(2) 0.0308(17) -0.0005(16) 0.0154(15) 0.0227(19)
O4 0.049(2) 0.0402(18) 0.089(3) 0.0247(17) 0.0115(17) 0.0088(15)
O5 0.0310(14) 0.0402(15) 0.0243(13) 0.0025(11) -0.0004(11) 0.0082(12)
C1 0.035(2) 0.028(2) 0.037(2) 0.0011(17) 0.0035(17) -0.0005(16)
C2 0.038(2) 0.032(2) 0.037(2) -0.0036(17) 0.0063(18) -0.0038(18)
C3 0.028(2) 0.041(2) 0.039(2) 0.0032(19) 0.0066(17) 0.0092(17)
C4 0.028(2) 0.038(2) 0.052(3) 0.007(2) 0.0122(18) 0.0029(18)
C5 0.036(3) 0.044(3) 0.060(3) -0.014(2) -0.002(2) -0.010(2)
C6 0.048(3) 0.033(2) 0.041(2) -0.0082(18) -0.010(2) -0.0043(19)
C7 0.074(4) 0.067(3) 0.035(3) -0.022(2) 0.005(2) -0.023(3)
C8 0.113(5) 0.051(3) 0.045(3) 0.016(2) -0.053(3) -0.030(3)
C9 0.049(3) 0.048(3) 0.081(4) -0.020(3) -0.035(3) 0.008(2)
C10 0.043(3) 0.061(3) 0.038(3) 0.011(2) -0.011(2) -0.006(2)
C11 0.043(3) 0.074(4) 0.067(4) -0.028(3) -0.029(3) 0.030(3)
C12 0.023(3) 0.209(8) 0.034(3) -0.002(4) 0.002(2) -0.037(4)
C13 0.084(4) 0.058(3) 0.077(4) 0.018(3) -0.041(3) -0.042(3)
C14 0.044(3) 0.067(3) 0.046(3) -0.021(2) -0.010(2) 0.006(2)
C15 0.0232(19) 0.0252(18) 0.0222(18) 0.0002(14) 0.0027(14) 0.0010(14)
C16 0.043(2) 0.0238(19) 0.039(2) -0.0036(17) 0.0091(18) -0.0034(17)
C17 0.051(3) 0.032(2) 0.040(2) -0.0115(18) 0.0087(19) -0.0015(19)
C18 0.041(2) 0.043(2) 0.040(2) -0.0109(19) 0.0079(19) 0.0073(19)
C19 0.033(2) 0.047(2) 0.035(2) -0.0036(19) 0.0119(18) 0.0000(19)
C20 0.025(2) 0.031(2) 0.035(2) -0.0045(16) 0.0046(16) 0.0004(16)
O90 0.096(3) 0.063(2) 0.0320(17) 0.0107(15) 0.0088(17) 0.0408(19)

loop_
_atom_type_symbol
_atom_type_description
_atom_type_scat_dispersion_real
_atom_type_scat_dispersion_imag
_atom_type_scat_source
C C 0.0033 0.0016 'International Tables Vol C Tables 4.2.6.8 and 6.1.1.4'
H H 0 0 'International Tables Vol C Tables 4.2.6.8 and 6.1.1.4'
Mo Mo -1.6832 0.6857 'International Tables Vol C Tables 4.2.6.8 and 6.1.1.4'
O O 0.0106 0.006 'International Tables Vol C Tables 4.2.6.8 and 6.1.1.4'
P P 0.1023 0.0942 'International Tables Vol C Tables 4.2.6.8 and 6.1.1.4'

loop_
_geom_angle_atom_site_label_1
_geom_angle_atom_site_label_2
_geom_angle_atom_site_label_3
_geom_angle
C1 Mo1 C2 77.64(15)
C1 Mo1 C9 105.87(19)
C2 Mo1 C9 148.09(16)
C1 Mo1 C8 140.1(2)
C2 Mo1 C8 136.47(19)
C9 Mo1 C8 34.58(18)
C1 Mo1 C6 113.11(15)
C2 Mo1 C6 91.54(15)
C9 Mo1 C6 57.49(15)
C8 Mo1 C6 57.97(15)
C1 Mo1 C7 147.38(16)
C2 Mo1 C7 101.24(18)
C9 Mo1 C7 58.48(18)
C8 Mo1 C7 36.00(17)
C6 Mo1 C7 34.48(14)
C1 Mo1 C5 92.78(16)
C2 Mo1 C5 114.92(16)
C9 Mo1 C5 34.42(15)
C8 Mo1 C5 57.43(17)
C6 Mo1 C5 34.33(14)
C7 Mo1 C5 57.64(16)
C1 Mo1 P1 81.53(11)
C2 Mo1 P1 122.11(11)
C9 Mo1 P1 89.54(11)
C8 Mo1 P1 90.70(13)
C6 Mo1 P1 146.03(10)
C7 Mo1 P1 123.27(13)
C5 Mo1 P1 119.51(11)
C1 Mo1 Mo2 98.31(11)
C2 Mo1 Mo2 83.48(11)
C9 Mo1 Mo2 126.09(13)
C8 Mo1 Mo2 104.73(13)
C6 Mo1 Mo2 146.37(11)
C7 Mo1 Mo2 114.06(12)
C5 Mo1 Mo2 160.31(11)
P1 Mo1 Mo2 47.18(2)
C1 Mo1 H1 118.4(12)
C2 Mo1 H1 70.8(12)
C9 Mo1 H1 128.6(12)
C8 Mo1 H1 96.2(12)
C6 Mo1 H1 119.1(13)
C7 Mo1 H1 91.0(12)
C5 Mo1 H1 148.5(12)
P1 Mo1 H1 73.3(13)
Mo2 Mo1 H1 28.5(13)
C4 Mo2 C3 77.53(16)
C4 Mo2 C13 89.72(18)
C3 Mo2 C13 120.8(2)
C4 Mo2 C12 109.4(2)
C3 Mo2 C12 95.76(17)
C13 Mo2 C12 35.3(2)
C4 Mo2 C11 143.84(19)
C3 Mo2 C11 104.92(17)
C13 Mo2 C11 57.48(19)
C12 Mo2 C11 34.82(19)
C4 Mo2 C14 105.86(18)
C3 Mo2 C14 152.81(16)
C13 Mo2 C14 34.13(17)
C12 Mo2 C14 57.36(17)
C11 Mo2 C14 56.27(16)
C4 Mo2 C10 139.45(17)
C3 Mo2 C10 137.17(16)
C13 Mo2 C10 56.81(17)
C12 Mo2 C10 57.27(17)
C11 Mo2 C10 33.78(16)
C14 Mo2 C10 33.62(16)
C4 Mo2 P1 78.37(11)
C3 Mo2 P1 111.99(11)
C13 Mo2 P1 121.59(19)
C12 Mo2 P1 152.24(13)
C11 Mo2 P1 129.84(16)
C14 Mo2 P1 94.97(12)
C10 Mo2 P1 99.04(12)
C4 Mo2 Mo1 115.15(12)
C3 Mo2 Mo1 90.86(12)
C13 Mo2 Mo1 144.17(14)
C12 Mo2 Mo1 135.4(2)
C11 Mo2 Mo1 100.95(15)
C14 Mo2 Mo1 110.85(13)
C10 Mo2 Mo1 89.00(11)
P1 Mo2 Mo1 47.55(2)
C4 Mo2 H1 121.1(12)
C3 Mo2 H1 67.0(13)
C13 Mo2 H1 148.8(12)
C12 Mo2 H1 119.2(13)
C11 Mo2 H1 91.5(13)
C14 Mo2 H1 127.2(12)
C10 Mo2 H1 96.0(12)
P1 Mo2 H1 73.9(13)
Mo1 Mo2 H1 28.7(13)
O5 P1 C15 96.48(14)
O5 P1 Mo2 119.11(10)
C15 P1 Mo2 121.47(11)
O5 P1 Mo1 115.56(10)
C15 P1 Mo1 121.05(11)
Mo2 P1 Mo1 85.28(3)
P1 O5 H2 117.6(2)
O1 C1 Mo1 177.1(3)
O2 C2 Mo1 177.4(3)
O3 C3 Mo2 177.7(4)
O4 C4 Mo2 177.8(4)
C9 C5 C6 108.6(4)
C9 C5 Mo1 72.1(2)
C6 C5 Mo1 72.7(2)
C9 C5 H5 125.7
C6 C5 H5 125.7
Mo1 C5 H5 121.2
C5 C6 C7 109.3(4)
C5 C6 Mo1 73.0(2)
C7 C6 Mo1 72.8(2)
C5 C6 H6 125.4
C7 C6 H6 125.4
Mo1 C6 H6 120.5
C6 C7 C8 106.1(4)
C6 C7 Mo1 72.7(2)
C8 C7 Mo1 71.5(2)
C6 C7 H7 127
C8 C7 H7 127
Mo1 C7 H7 120.8
C9 C8 C7 107.5(4)
C9 C8 Mo1 72.6(3)
C7 C8 Mo1 72.5(2)
C9 C8 H8 126.2
C7 C8 H8 126.2
Mo1 C8 H8 120.5
C5 C9 C8 108.6(4)
C5 C9 Mo1 73.5(2)
C8 C9 Mo1 72.8(3)
C5 C9 H9 125.7
C8 C9 H9 125.7
Mo1 C9 H9 119.7
C14 C10 C11 108.4(4)
C14 C10 Mo2 73.0(2)
C11 C10 Mo2 72.3(3)
C14 C10 H10 125.8
C11 C10 H10 125.8
Mo2 C10 H10 120.6
C10 C11 C12 108.8(5)
C10 C11 Mo2 73.9(2)
C12 C11 Mo2 72.0(3)
C10 C11 H11 125.6
C12 C11 H11 125.6
Mo2 C11 H11 120.2
C11 C12 C13 106.1(4)
C11 C12 Mo2 73.2(3)
C13 C12 Mo2 72.3(3)
C11 C12 H12 126.9
C13 C12 H12 126.9
Mo2 C12 H12 119.6
C14 C13 C12 107.6(5)
C14 C13 Mo2 74.1(3)
C12 C13 Mo2 72.4(3)
C14 C13 H13 126.2
C12 C13 H13 126.2
Mo2 C13 H13 119.2
C10 C14 C13 109.1(5)
C10 C14 Mo2 73.4(2)
C13 C14 Mo2 71.8(3)
C10 C14 H14 125.5
C13 C14 H14 125.5
Mo2 C14 H14 121
C16 C15 C20 110.2(3)
C16 C15 P1 111.8(2)
C20 C15 P1 111.2(2)
C16 C15 H15 107.8
C20 C15 H15 107.8
P1 C15 H15 107.8
C15 C16 C17 111.0(3)
C15 C16 H16A 109.4
C17 C16 H16A 109.4
C15 C16 H16B 109.4
C17 C16 H16B 109.4
H16A C16 H16B 108
C18 C17 C16 110.9(3)
C18 C17 H17A 109.5
C16 C17 H17A 109.5
C18 C17 H17B 109.5
C16 C17 H17B 109.5
H17A C17 H17B 108
C17 C18 C19 111.2(3)
C17 C18 H18A 109.4
C19 C18 H18A 109.4
C17 C18 H18B 109.4
C19 C18 H18B 109.4
H18A C18 H18B 108
C18 C19 C20 111.8(3)
C18 C19 H19A 109.3
C20 C19 H19A 109.3
C18 C19 H19B 109.3
C20 C19 H19B 109.3
H19A C19 H19B 107.9
C19 C20 C15 112.1(3)
C19 C20 H20A 109.2
C15 C20 H20A 109.2
C19 C20 H20B 109.2
C15 C20 H20B 109.2
H20A C20 H20B 107.9
C84 O90 C82 107.7(5)
C84 O90 C92 109.5(7)
C82 O90 C94 106.0(7)
C92 O90 C94 96.0(8)
O90 C82 C85 103.4(6)
O90 C82 H82A 111.1
C85 C82 H82A 111.1
O90 C82 H82B 111.1
C85 C82 H82B 111.1
H82A C82 H82B 109.1
C85 C83 C84 107.9(10)
C85 C83 H83A 110.1
C84 C83 H83A 110.1
C85 C83 H83B 110.1
C84 C83 H83B 110.1
H83A C83 H83B 108.4
O90 C84 C83 104.0(8)
O90 C84 H84A 111
C83 C84 H84A 111
O90 C84 H84B 111
C83 C84 H84B 111
H84A C84 H84B 109
C83 C85 C82 103.2(9)
C83 C85 H85A 111.1
C82 C85 H85A 111.1
C83 C85 H85B 111.1
C82 C85 H85B 111.1
H85A C85 H85B 109.1
C95 C92 O90 102.1(10)
C95 C92 H92A 111.3
O90 C92 H92A 111.3
C95 C92 H92B 111.3
O90 C92 H92B 111.3
H92A C92 H92B 109.2
C93 C95 C92 107.8(13)
C93 C95 H95A 110.2
C92 C95 H95A 110.2
C93 C95 H95B 110.2
C92 C95 H95B 110.2
H95A C95 H95B 108.5
O90 C94 C93 93.7(9)
O90 C94 H94A 113
C93 C94 H94A 113
O90 C94 H94B 113
C93 C94 H94B 113
H94A C94 H94B 110.4
C95 C93 C94 102.8(11)
C95 C93 H93A 111.2
C94 C93 H93A 111.2
C95 C93 H93B 111.2
C94 C93 H93B 111.2
H93A C93 H93B 109.1

loop_
_geom_bond_atom_site_label_1
_geom_bond_atom_site_label_2
_geom_bond_distance
Mo1 C1 1.937(4)
Mo1 C2 1.981(4)
Mo1 C9 2.317(4)
Mo1 C8 2.321(4)
Mo1 C6 2.333(4)
Mo1 C7 2.334(4)
Mo1 C5 2.336(4)
Mo1 P1 2.4195(10)
Mo1 Mo2 3.2681(6)
Mo1 H1 1.87(4)
Mo2 C4 1.946(4)
Mo2 C3 1.955(4)
Mo2 C13 2.317(4)
Mo2 C12 2.319(4)
Mo2 C11 2.333(4)
Mo2 C14 2.347(4)
Mo2 C10 2.352(4)
Mo2 P1 2.4052(10)
Mo2 H1 1.86(4)
P1 O5 1.631(2)
P1 C15 1.841(3)
O1 C1 1.156(4)
O2 C2 1.153(4)
O3 C3 1.157(4)
O4 C4 1.153(5)
O5 H2 0.844(2)
C5 C9 1.377(6)
C5 C6 1.378(6)
C5 H5 0.93
C6 C7 1.383(6)
C6 H6 0.93
C7 C8 1.439(7)
C7 H7 0.93
C8 C9 1.379(7)
C8 H8 0.93
C9 H9 0.93
C10 C14 1.359(6)
C10 C11 1.362(6)
C10 H10 0.93
C11 C12 1.392(8)
C11 H11 0.93
C12 C13 1.405(8)
C12 H12 0.93
C13 C14 1.369(7)
C13 H13 0.93
C14 H14 0.93
C15 C16 1.531(5)
C15 C20 1.535(5)
C15 H15 0.98
C16 C17 1.538(5)
C16 H16A 0.97
C16 H16B 0.97
C17 C18 1.510(5)
C17 H17A 0.97
C17 H17B 0.97
C18 C19 1.511(5)
C18 H18A 0.97
C18 H18B 0.97
C19 C20 1.530(5)
C19 H19A 0.97
C19 H19B 0.97
C20 H20A 0.97
C20 H20B 0.97
O90 C84 1.415(9)
O90 C82 1.427(8)
O90 C92 1.442(13)
O90 C94 1.531(15)
C82 C85 1.531(12)
C82 H82A 0.97
C82 H82B 0.97
C83 C85 1.460(15)
C83 C84 1.518(15)
C83 H83A 0.97
C83 H83B 0.97
C84 H84A 0.97
C84 H84B 0.97
C85 H85A 0.97
C85 H85B 0.97
C92 C95 1.426(19)
C92 H92A 0.97
C92 H92B 0.97
C95 C93 1.388(19)
C95 H95A 0.97
C95 H95B 0.97
C94 C93 1.669(19)
C94 H94A 0.97
C94 H94B 0.97
C93 H93A 0.97
C93 H93B 0.97
